data_7024368
loop_
_publ_author_name
'Amoedo, Almudena'
'Carballo, Rosa'
'Garc\'ia-Mart\'inez, Emilia'
'Lago, Ana Bel\'en'
'V\'azquez-L\'opez, Ezequiel M'

_publ_section_title
;
 Molecular metallocycles, acyclic metallodimers and 2D coordination
 polymers containing the twisted ligand bis(pyrimidin-2-ylthio)methane.
;
_journal_issue 9
_journal_name_full 'Dalton transactions (Cambridge, England : 2003)'
_journal_page_first 2385
_journal_page_last 2394
_journal_paper_doi 10.1039/b915942h
_journal_volume 39
_journal_year 2010
_chemical_formula_sum 'C13 H14 Cu N4 O4 S2'
_chemical_formula_weight 417.94
_chemical_name_systematic
;
?
;
_space_group_IT_number 14
_symmetry_cell_setting monoclinic
_symmetry_space_group_name_Hall '-P 2ybc'
_symmetry_space_group_name_H-M 'P 1 21/c 1'
_atom_sites_solution_hydrogens geom
_atom_sites_solution_primary direct
_atom_sites_solution_secondary difmap
_audit_creation_method SHELXL-97
_cell_angle_alpha 90.00
_cell_angle_beta 90.606(3)
_cell_angle_gamma 90.00
_cell_formula_units_Z 4
_cell_length_a 8.0986(12)
_cell_length_b 7.6458(11)
_cell_length_c 27.468(4)
_cell_measurement_temperature 293(2)
_cell_volume 1700.7(4)
_computing_cell_refinement 'Bruker SMART'
_computing_data_collection 'Bruker SMART'
_computing_data_reduction 'Bruker SHELXTL'
_computing_molecular_graphics 'Bruker SHELXTL'
_computing_publication_material 'Bruker SHELXTL'
_computing_structure_refinement 'SHELXL-97 (Sheldrick, 1997)'
_computing_structure_solution 'SHELXS-97 (Sheldrick, 1990)'
_diffrn_ambient_temperature 293(2)
_diffrn_measured_fraction_theta_full 0.932
_diffrn_measured_fraction_theta_max 0.932
_diffrn_measurement_device_type 'CCD area detector'
_diffrn_measurement_method 'phi and omega scans'
_diffrn_radiation_monochromator graphite
_diffrn_radiation_source 'fine-focus sealed tube'
_diffrn_radiation_type MoK\a
_diffrn_radiation_wavelength 0.71073
_diffrn_reflns_av_R_equivalents 0.0990
_diffrn_reflns_av_sigmaI/netI 0.2539
_diffrn_reflns_limit_h_max 9
_diffrn_reflns_limit_h_min -10
_diffrn_reflns_limit_k_max 9
_diffrn_reflns_limit_k_min -10
_diffrn_reflns_limit_l_max 36
_diffrn_reflns_limit_l_min -36
_diffrn_reflns_number 9195
_diffrn_reflns_theta_full 28.12
_diffrn_reflns_theta_max 28.12
_diffrn_reflns_theta_min 1.48
_exptl_absorpt_coefficient_mu 1.555
_exptl_absorpt_correction_T_max 1.000000
_exptl_absorpt_correction_T_min 0.798226
_exptl_absorpt_correction_type multi-scan
_exptl_crystal_colour blue
_exptl_crystal_density_diffrn 1.632
_exptl_crystal_density_method 'not measured'
_exptl_crystal_description prism
_exptl_crystal_F_000 852
_exptl_crystal_size_max .16
_exptl_crystal_size_mid .15
_exptl_crystal_size_min .13
_refine_diff_density_max 0.411
_refine_diff_density_min -0.499
_refine_diff_density_rms 0.086
_refine_ls_extinction_method none
_refine_ls_goodness_of_fit_ref 0.739
_refine_ls_hydrogen_treatment constr
_refine_ls_matrix_type full
_refine_ls_number_parameters 217
_refine_ls_number_reflns 3873
_refine_ls_number_restraints 0
_refine_ls_restrained_S_all 0.739
_refine_ls_R_factor_all 0.1866
_refine_ls_R_factor_gt 0.0535
_refine_ls_shift/su_max 0.000
_refine_ls_shift/su_mean 0.000
_refine_ls_structure_factor_coef Fsqd
_refine_ls_weighting_details 'calc w=1/[\s^2^(Fo^2^)+(0.0067P)^2^+0.0000P] where P=(Fo^2^+2Fc^2^)/3'
_refine_ls_weighting_scheme calc
_refine_ls_wR_factor_gt 0.0614
_refine_ls_wR_factor_ref 0.0811
_reflns_number_gt 1486
_reflns_number_total 3873
_reflns_threshold_expression >2sigma(I)
_cod_data_source_file b915942h.txt
_cod_data_source_block 6
_cod_depositor_comments
;
The following automatic conversions were performed:

'_symmetry_cell_setting' value 'Monoclinic' changed to 'monoclinic'
according to /home/saulius/struct/CIF-dictionaries/cif_core.dic
dictionary named 'cif_core.dic' version 2.4.2 from 2011-04-26.

Automatic conversion script
Id: cif_fix_values 1891 2012-01-12 08:04:46Z andrius 
;
_cod_original_sg_symbol_H-M P21/c
_cod_database_code 7024368

loop_
_symmetry_equiv_pos_as_xyz
'x, y, z'
'-x, y+1/2, -z+1/2'
'-x, -y, -z'
'x, -y-1/2, z-1/2'

loop_
_atom_site_label
_atom_site_type_symbol
_atom_site_fract_x
_atom_site_fract_y
_atom_site_fract_z
_atom_site_U_iso_or_equiv
_atom_site_adp_type
_atom_site_occupancy
_atom_site_symmetry_multiplicity
_atom_site_calc_flag
_atom_site_refinement_flags
Cu1 Cu 0.07525(8) -0.08880(9) 0.03402(2) 0.03133(19) Uani 1 1 d .
S1 S 0.30371(19) -0.01206(19) 0.14265(5) 0.0441(4) Uani 1 1 d .
S2 S 0.3348(2) -0.0790(2) 0.25189(5) 0.0577(5) Uani 1 1 d .
O1 O -0.0238(4) 0.0764(5) 0.07888(12) 0.0451(10) Uani 1 1 d .
O2 O 0.1489(4) -0.2328(5) -0.02046(13) 0.0453(11) Uani 1 1 d .
O5 O 0.2578(4) 0.0681(5) 0.02090(12) 0.0432(10) Uani 1 1 d .
O6 O -0.1305(4) -0.2215(5) 0.03746(13) 0.0450(11) Uani 1 1 d .
N1 N 0.2021(5) -0.2650(6) 0.08714(14) 0.0327(12) Uani 1 1 d .
N2 N 0.3726(6) -0.3502(6) 0.15412(16) 0.0460(14) Uani 1 1 d .
N3 N 0.1947(7) 0.1220(8) 0.31377(18) 0.0654(17) Uani 1 1 d .
N4 N 0.2382(6) 0.2487(7) 0.23656(17) 0.0478(14) Uani 1 1 d .
C1 C 0.4320(6) -0.0220(7) 0.19594(17) 0.0450(16) Uani 1 1 d .
H1A H 0.4842 0.0913 0.2002 0.054 Uiso 1 1 calc R
H1B H 0.5191 -0.1062 0.1901 0.054 Uiso 1 1 calc R
C2 C 0.3598(7) -0.5133(8) 0.1396(2) 0.0525(18) Uani 1 1 d .
H2 H 0.4160 -0.5987 0.1573 0.063 Uiso 1 1 calc R
C3 C 0.2680(7) -0.5648(8) 0.09981(19) 0.0502(17) Uani 1 1 d .
H3 H 0.2587 -0.6817 0.0908 0.060 Uiso 1 1 calc R
C4 C 0.1916(7) -0.4353(8) 0.07429(17) 0.0427(15) Uani 1 1 d .
H4 H 0.1295 -0.4650 0.0468 0.051 Uiso 1 1 calc R
C5 C 0.2922(6) -0.2346(7) 0.12600(19) 0.0312(14) Uani 1 1 d .
C6 C 0.2455(6) 0.1204(8) 0.2686(2) 0.0451(16) Uani 1 1 d .
C7 C 0.1692(7) 0.3934(9) 0.2529(2) 0.0633(19) Uani 1 1 d .
H7 H 0.1588 0.4870 0.2315 0.076 Uiso 1 1 calc R
C8 C 0.1120(7) 0.4153(10) 0.2991(3) 0.068(2) Uani 1 1 d .
H8 H 0.0658 0.5196 0.3099 0.082 Uiso 1 1 calc R
C9 C 0.1283(8) 0.2710(12) 0.3283(3) 0.076(2) Uani 1 1 d .
H9 H 0.0905 0.2781 0.3601 0.091 Uiso 1 1 calc R
C30 C -0.2008(7) 0.3052(8) 0.10208(19) 0.078(2) Uani 1 1 d .
H30A H -0.1661 0.2668 0.1339 0.117 Uiso 1 1 calc R
H30B H -0.3182 0.2916 0.0988 0.117 Uiso 1 1 calc R
H30C H -0.1721 0.4261 0.0979 0.117 Uiso 1 1 calc R
C31 C -0.1162(7) 0.1975(8) 0.0641(2) 0.0378(15) Uani 1 1 d .
C34 C 0.2534(7) 0.1820(7) -0.0120(2) 0.0380(15) Uani 1 1 d .
C35 C 0.4132(7) 0.2756(7) -0.0227(2) 0.069(2) Uani 1 1 d .
H35A H 0.4980 0.2345 -0.0008 0.103 Uiso 1 1 calc R
H35B H 0.3984 0.3991 -0.0183 0.103 Uiso 1 1 calc R
H35C H 0.4448 0.2525 -0.0556 0.103 Uiso 1 1 calc R

loop_
_atom_site_aniso_label
_atom_site_aniso_U_11
_atom_site_aniso_U_22
_atom_site_aniso_U_33
_atom_site_aniso_U_23
_atom_site_aniso_U_13
_atom_site_aniso_U_12
Cu1 0.0352(4) 0.0286(4) 0.0302(4) 0.0012(4) -0.0026(3) 0.0010(4)
S1 0.0605(11) 0.0297(9) 0.0417(10) -0.0024(7) -0.0168(8) 0.0034(8)
S2 0.0814(13) 0.0476(11) 0.0438(10) 0.0087(10) -0.0117(9) 0.0023(11)
O1 0.054(3) 0.050(3) 0.031(2) -0.003(2) -0.0047(19) 0.014(2)
O2 0.070(3) 0.036(3) 0.030(2) -0.006(2) -0.003(2) 0.017(2)
O5 0.037(2) 0.044(3) 0.049(3) 0.008(2) -0.0015(19) -0.004(2)
O6 0.041(3) 0.047(3) 0.046(3) 0.014(2) -0.008(2) -0.008(2)
N1 0.044(3) 0.026(3) 0.028(3) -0.006(2) -0.005(2) 0.002(2)
N2 0.072(4) 0.030(3) 0.035(3) -0.004(3) -0.011(3) 0.013(3)
N3 0.084(4) 0.074(5) 0.038(4) -0.004(3) 0.012(3) -0.011(4)
N4 0.059(4) 0.040(4) 0.044(3) -0.003(3) -0.002(3) 0.006(3)
C1 0.044(4) 0.040(4) 0.051(4) -0.005(3) -0.009(3) 0.005(3)
C2 0.073(5) 0.034(4) 0.051(5) 0.014(3) -0.006(4) 0.012(4)
C3 0.093(5) 0.021(4) 0.036(4) 0.002(3) -0.014(3) 0.005(4)
C4 0.057(4) 0.046(4) 0.025(3) -0.001(3) -0.003(3) -0.005(4)
C5 0.035(4) 0.028(4) 0.031(3) 0.004(3) 0.002(3) 0.008(3)
C6 0.041(4) 0.057(5) 0.037(4) -0.004(4) -0.009(3) -0.002(3)
C7 0.068(5) 0.055(5) 0.066(5) -0.009(4) -0.002(4) 0.008(4)
C8 0.049(4) 0.076(6) 0.079(6) -0.032(5) 0.014(4) 0.006(4)
C9 0.067(6) 0.104(7) 0.056(5) -0.011(5) 0.026(4) -0.022(5)
C30 0.112(6) 0.081(6) 0.042(4) -0.008(4) 0.013(4) 0.054(5)
C31 0.034(4) 0.038(4) 0.042(4) 0.002(3) 0.009(3) -0.007(3)
C34 0.041(4) 0.027(4) 0.045(4) -0.009(3) 0.003(3) -0.007(3)
C35 0.058(5) 0.068(5) 0.080(5) 0.009(4) 0.008(4) -0.031(4)

loop_
_atom_type_symbol
_atom_type_description
_atom_type_scat_dispersion_real
_atom_type_scat_dispersion_imag
_atom_type_scat_source
C C 0.0033 0.0016 'International Tables Vol C Tables 4.2.6.8 and 6.1.1.4'
Cu Cu 0.3201 1.2651 'International Tables Vol C Tables 4.2.6.8 and 6.1.1.4'
N N 0.0061 0.0033 'International Tables Vol C Tables 4.2.6.8 and 6.1.1.4'
O O 0.0106 0.0060 'International Tables Vol C Tables 4.2.6.8 and 6.1.1.4'
S S 0.1246 0.1234 'International Tables Vol C Tables 4.2.6.8 and 6.1.1.4'
H H 0.0000 0.0000 'International Tables Vol C Tables 4.2.6.8 and 6.1.1.4'

loop_
_geom_angle_atom_site_label_1
_geom_angle_atom_site_label_2
_geom_angle_atom_site_label_3
_geom_angle
_geom_angle_site_symmetry_1
_geom_angle_site_symmetry_3
O5 Cu1 O1 92.09(16) . .
O5 Cu1 O6 169.01(15) . .
O1 Cu1 O6 87.07(15) . .
O5 Cu1 O2 88.09(15) . .
O1 Cu1 O2 169.10(14) . .
O6 Cu1 O2 90.68(16) . .
O5 Cu1 N1 98.54(16) . .
O1 Cu1 N1 99.68(15) . .
O6 Cu1 N1 92.40(16) . .
O2 Cu1 N1 91.06(15) . .
O5 Cu1 Cu1 84.04(11) . 3
O1 Cu1 Cu1 85.58(11) . 3
O6 Cu1 Cu1 84.97(11) . 3
O2 Cu1 Cu1 83.61(11) . 3
N1 Cu1 Cu1 174.02(12) . 3
C5 S1 C1 101.5(2) . .
C6 S2 C1 101.5(3) . .
C31 O1 Cu1 121.5(4) . .
C31 O2 Cu1 123.1(4) 3 .
C34 O5 Cu1 123.1(4) . .
C34 O6 Cu1 121.5(4) 3 .
C5 N1 C4 114.6(4) . .
C5 N1 Cu1 132.6(4) . .
C4 N1 Cu1 112.6(3) . .
C2 N2 C5 114.6(5) . .
C6 N3 C9 115.2(6) . .
C6 N4 C7 114.3(5) . .
S1 C1 S2 117.2(3) . .
N2 C2 C3 123.6(6) . .
C4 C3 C2 116.2(6) . .
N1 C4 C3 122.7(5) . .
N1 C5 N2 128.2(5) . .
N1 C5 S1 114.2(4) . .
N2 C5 S1 117.6(4) . .
N3 C6 N4 127.7(6) . .
N3 C6 S2 113.0(5) . .
N4 C6 S2 119.3(5) . .
N4 C7 C8 124.6(7) . .
C7 C8 C9 114.4(7) . .
N3 C9 C8 123.7(7) . .
O2 C31 O1 126.0(5) 3 .
O2 C31 C30 116.9(5) 3 .
O1 C31 C30 117.0(5) . .
O6 C34 O5 126.0(6) 3 .
O6 C34 C35 117.2(6) 3 .
O5 C34 C35 116.7(6) . .

loop_
_geom_bond_atom_site_label_1
_geom_bond_atom_site_label_2
_geom_bond_distance
_geom_bond_site_symmetry_2
Cu1 O5 1.940(4) .
Cu1 O1 1.944(4) .
Cu1 O6 1.954(4) .
Cu1 O2 1.956(3) .
Cu1 N1 2.228(4) .
Cu1 Cu1 2.6028(13) 3
S1 C5 1.764(5) .
S1 C1 1.788(5) .
S2 C6 1.750(6) .
S2 C1 1.788(5) .
O1 C31 1.255(6) .
O2 C31 1.254(6) 3
O5 C34 1.256(6) .
O6 C34 1.247(6) 3
N1 C5 1.307(6) .
N1 C4 1.352(6) .
N2 C2 1.313(6) .
N2 C5 1.338(6) .
N3 C6 1.312(6) .
N3 C9 1.323(8) .
N4 C6 1.319(6) .
N4 C7 1.321(7) .
C2 C3 1.374(7) .
C3 C4 1.359(7) .
C7 C8 1.365(7) .
C8 C9 1.370(9) .
C30 C31 1.500(7) .
C31 O2 1.254(6) 3
C34 O6 1.247(6) 3
C34 C35 1.510(7) .
